data_7112135
loop_
_publ_author_name
'Mousumi Garai'
'Kumar Biradha'

_publ_section_title
;
 Coordination polymers of organic polymers synthesized via
 photopolymerization of single crystals: two-dimensional hydrogen bonding
 layers with amazing shock absorbing nature
;
_journal_name_full Chem.Commun.
_journal_page_first 3568
_journal_paper_doi 10.1039/C4CC00625A
_journal_volume 50
_journal_year 2014
_chemical_formula_sum 'C20 H22 Ag N5 O5'
_chemical_formula_weight 520.30
_chemical_name_systematic
; 
 ? 
;
_space_group_IT_number 15
_symmetry_cell_setting monoclinic
_symmetry_space_group_name_Hall '-C 2yc'
_symmetry_space_group_name_H-M 'C 1 2/c 1'
_atom_sites_solution_hydrogens geom
_atom_sites_solution_primary direct
_atom_sites_solution_secondary difmap
_audit_creation_method SHELXL-97
_cell_angle_alpha 90.00
_cell_angle_beta 126.546(4)
_cell_angle_gamma 90.00
_cell_formula_units_Z 4
_cell_length_a 20.667(3)
_cell_length_b 9.4788(15)
_cell_length_c 13.454(2)
_cell_measurement_temperature 293(2)
_cell_volume 2117.4(6)
_computing_structure_refinement 'SHELXL-97 (Sheldrick, 1997)'
_computing_structure_solution 'SHELXS-97 (Sheldrick, 1990)'
_diffrn_ambient_temperature 293(2)
_diffrn_measured_fraction_theta_full 0.992
_diffrn_measured_fraction_theta_max 0.992
_diffrn_radiation_monochromator graphite
_diffrn_radiation_source 'fine-focus sealed tube'
_diffrn_radiation_type MoK\a
_diffrn_radiation_wavelength 0.71073
_diffrn_reflns_av_R_equivalents 0.1681
_diffrn_reflns_av_sigmaI/netI 0.1961
_diffrn_reflns_limit_h_max 25
_diffrn_reflns_limit_h_min -25
_diffrn_reflns_limit_k_max 11
_diffrn_reflns_limit_k_min -11
_diffrn_reflns_limit_l_max 15
_diffrn_reflns_limit_l_min -16
_diffrn_reflns_number 13161
_diffrn_reflns_theta_full 26.31
_diffrn_reflns_theta_max 26.31
_diffrn_reflns_theta_min 2.45
_exptl_absorpt_coefficient_mu 0.994
_exptl_absorpt_correction_T_max 0.905
_exptl_absorpt_correction_T_min 0.888
_exptl_absorpt_correction_type empirical
_exptl_absorpt_process_details SADABS
_exptl_crystal_colour 'light yello'
_exptl_crystal_density_diffrn 1.632
_exptl_crystal_density_meas ?
_exptl_crystal_density_method 'not measured'
_exptl_crystal_description 'Plate like'
_exptl_crystal_F_000 1056
_exptl_crystal_size_max 0.14
_exptl_crystal_size_mid 0.10
_exptl_crystal_size_min 0.10
_refine_diff_density_max 0.330
_refine_diff_density_min -0.487
_refine_diff_density_rms 0.093
_refine_ls_extinction_method none
_refine_ls_goodness_of_fit_ref 1.048
_refine_ls_hydrogen_treatment mixed
_refine_ls_matrix_type full
_refine_ls_number_parameters 133
_refine_ls_number_reflns 2136
_refine_ls_number_restraints 37
_refine_ls_restrained_S_all 1.059
_refine_ls_R_factor_all 0.2897
_refine_ls_R_factor_gt 0.0600
_refine_ls_shift/su_max 0.001
_refine_ls_shift/su_mean 0.000
_refine_ls_structure_factor_coef Fsqd
_refine_ls_weighting_details 'calc w=1/[\s^2^(Fo^2^)+(0.0100P)^2^+0.0000P] where P=(Fo^2^+2Fc^2^)/3'
_refine_ls_weighting_scheme calc
_refine_ls_wR_factor_gt 0.0858
_refine_ls_wR_factor_ref 0.1071
_reflns_number_gt 467
_reflns_number_total 2136
_reflns_threshold_expression >2sigma(I)
_cod_data_source_file c4cc00625a.cif
_cod_data_source_block 5
_cod_depositor_comments
;
The following automatic conversions were performed:

'_exptl_crystal_density_meas' value 'not measured' was changed to '?'
- the value is perceived as not measured.

Automatic conversion script
Id: cif_fix_values 3008 2015-01-20 13:52:24Z robertas 
;
_cod_original_sg_symbol_H-M c2/c
_cod_database_code 7112135

loop_
_symmetry_equiv_pos_as_xyz
'x, y, z'
'-x, y, -z+1/2'
'x+1/2, y+1/2, z'
'-x+1/2, y+1/2, -z+1/2'
'-x, -y, -z'
'x, -y, z-1/2'
'-x+1/2, -y+1/2, -z'
'x+1/2, -y+1/2, z-1/2'

loop_
_atom_site_label
_atom_site_type_symbol
_atom_site_fract_x
_atom_site_fract_y
_atom_site_fract_z
_atom_site_U_iso_or_equiv
_atom_site_adp_type
_atom_site_occupancy
_atom_site_symmetry_multiplicity
_atom_site_calc_flag
_atom_site_refinement_flags
Ag1 Ag 0.0000 0.5000 -0.5000 0.1441(6) Uani 1 2 d SU
O11 O 0.2066(3) 0.4484(6) 0.2031(5) 0.123(2) Uani 1 1 d U
N11 N 0.0486(4) 0.3315(9) -0.3660(8) 0.111(2) Uani 1 1 d U
N31 N 0.2642(4) 0.2429(8) 0.3073(9) 0.113(3) Uani 1 1 d U
H31 H 0.2684 0.1539 0.2998 0.136 Uiso 1 1 calc R
C11 C 0.1156(5) 0.2760(11) -0.1500(11) 0.106(3) Uani 1 1 d U
C12 C 0.0829(5) 0.3708(10) -0.2487(10) 0.107(3) Uani 1 1 d U
H12 H 0.0851 0.4666 -0.2320 0.128 Uiso 1 1 calc R
C13 C 0.0443(6) 0.2010(12) -0.3913(10) 0.119(3) Uani 1 1 d U
H13 H 0.0207 0.1758 -0.4730 0.143 Uiso 1 1 calc R
C14 C 0.0718(6) 0.0971(12) -0.3068(11) 0.146(4) Uani 1 1 d U
H14 H 0.0669 0.0032 -0.3304 0.175 Uiso 1 1 calc R
C15 C 0.1082(5) 0.1326(11) -0.1819(10) 0.129(3) Uani 1 1 d U
H15 H 0.1269 0.0627 -0.1221 0.155 Uiso 1 1 calc R
C16 C 0.1488(5) 0.3277(10) -0.0266(9) 0.097(3) Uani 1 1 d U
H16 H 0.1422 0.4236 -0.0204 0.117 Uiso 1 1 calc R
C17 C 0.1865(6) 0.2568(10) 0.0763(10) 0.097(3) Uani 1 1 d U
H17 H 0.1922 0.1602 0.0716 0.116 Uiso 1 1 calc R
C18 C 0.2220(6) 0.3178(12) 0.2033(11) 0.091(3) Uani 1 1 d U
C31 C 0.3034(7) 0.2952(11) 0.4303(10) 0.145(4) Uani 1 1 d U
C32A C 0.2318(19) 0.222(4) 0.4322(19) 0.105(7) Uani 0.50 1 d PU
C32B C 0.2614(17) 0.314(3) 0.498(4) 0.105(8) Uani 0.50 1 d PU

loop_
_atom_site_aniso_label
_atom_site_aniso_U_11
_atom_site_aniso_U_22
_atom_site_aniso_U_33
_atom_site_aniso_U_23
_atom_site_aniso_U_13
_atom_site_aniso_U_12
Ag1 0.1560(10) 0.1431(10) 0.1703(10) -0.0197(11) 0.1172(8) -0.0323(11)
O11 0.174(5) 0.056(4) 0.202(5) -0.017(4) 0.146(4) -0.003(4)
N11 0.085(6) 0.092(5) 0.144(6) -0.034(5) 0.062(6) -0.027(5)
N31 0.136(9) 0.081(6) 0.174(8) 0.007(6) 0.120(8) -0.005(5)
C11 0.076(8) 0.085(7) 0.147(7) -0.027(6) 0.060(8) -0.014(7)
C12 0.073(8) 0.099(7) 0.147(7) -0.030(5) 0.064(8) -0.002(6)
C13 0.100(8) 0.099(7) 0.174(9) -0.061(6) 0.090(8) -0.032(7)
C14 0.127(11) 0.094(7) 0.200(12) -0.062(6) 0.089(11) -0.035(7)
C15 0.109(8) 0.086(7) 0.189(9) -0.037(6) 0.087(8) -0.027(6)
C16 0.066(8) 0.086(8) 0.137(7) -0.020(6) 0.059(8) -0.012(6)
C17 0.094(8) 0.084(7) 0.138(7) -0.026(6) 0.083(8) -0.018(6)
C18 0.121(8) 0.074(7) 0.146(7) -0.044(6) 0.116(7) -0.024(6)
C31 0.235(13) 0.132(9) 0.145(8) -0.027(7) 0.156(9) -0.019(8)
C32A 0.150(19) 0.108(18) 0.057(14) 0.004(13) 0.062(14) 0.004(13)
C32B 0.14(2) 0.064(15) 0.15(2) -0.002(12) 0.11(2) -0.002(13)

loop_
_atom_type_symbol
_atom_type_description
_atom_type_scat_dispersion_real
_atom_type_scat_dispersion_imag
_atom_type_scat_source
C C 0.0033 0.0016 'International Tables Vol C Tables 4.2.6.8 and 6.1.1.4'
H H 0.0000 0.0000 'International Tables Vol C Tables 4.2.6.8 and 6.1.1.4'
Ag Ag -0.8971 1.1015 'International Tables Vol C Tables 4.2.6.8 and 6.1.1.4'
N N 0.0061 0.0033 'International Tables Vol C Tables 4.2.6.8 and 6.1.1.4'
O O 0.0106 0.0060 'International Tables Vol C Tables 4.2.6.8 and 6.1.1.4'

loop_
_geom_angle_atom_site_label_1
_geom_angle_atom_site_label_2
_geom_angle_atom_site_label_3
_geom_angle
_geom_angle_site_symmetry_1
_geom_angle_site_symmetry_3
N11 Ag1 N11 180.0(5) . 5_564
C13 N11 C12 119.3(10) . .
C13 N11 Ag1 125.0(9) . .
C12 N11 Ag1 115.7(7) . .
C18 N31 C31 126.7(10) . .
C18 N31 H31 116.7 . .
C31 N31 H31 116.7 . .
C12 C11 C15 115.4(11) . .
C12 C11 C16 120.0(10) . .
C15 C11 C16 124.5(11) . .
N11 C12 C11 123.7(10) . .
N11 C12 H12 118.1 . .
C11 C12 H12 118.1 . .
N11 C13 C14 123.9(12) . .
N11 C13 H13 118.0 . .
C14 C13 H13 118.0 . .
C13 C14 C15 119.1(12) . .
C13 C14 H14 120.4 . .
C15 C14 H14 120.4 . .
C11 C15 C14 118.5(12) . .
C11 C15 H15 120.7 . .
C14 C15 H15 120.7 . .
C17 C16 C11 128.2(11) . .
C17 C16 H16 115.9 . .
C11 C16 H16 115.9 . .
C16 C17 C18 125.7(11) . .
C16 C17 H17 117.1 . .
C18 C17 H17 117.1 . .
O11 C18 N31 121.8(10) . .
O11 C18 C17 114.4(11) . .
N31 C18 C17 123.8(11) . .
N31 C31 C32B 124.9(15) . .
N31 C31 C32A 88.6(10) . .
C32B C31 C32A 40.7(7) . .
C32B C32A C32B 79(3) 7_556 .
C32B C32A C32A 44(2) 7_556 7_556
C32B C32A C32A 34.9(13) . 7_556
C32B C32A C31 125(4) 7_556 .
C32B C32A C31 67(3) . .
C32A C32A C31 93(3) 7_556 .
C32A C32B C32A 101(3) 7_556 .
C32A C32B C32B 57.3(19) 7_556 7_556
C32A C32B C32B 43.9(17) . 7_556
C32A C32B C31 137(3) 7_556 .
C32A C32B C31 72(3) . .
C32B C32B C31 105(3) 7_556 .

loop_
_geom_bond_atom_site_label_1
_geom_bond_atom_site_label_2
_geom_bond_distance
_geom_bond_site_symmetry_2
Ag1 N11 2.157(8) .
Ag1 N11 2.157(8) 5_564
O11 C18 1.278(10) .
N11 C13 1.271(10) .
N11 C12 1.342(9) .
N31 C18 1.330(9) .
N31 C31 1.429(10) .
N31 H31 0.8600 .
C11 C12 1.400(11) .
C11 C15 1.406(11) .
C11 C16 1.454(11) .
C12 H12 0.9300 .
C13 C14 1.348(11) .
C13 H13 0.9300 .
C14 C15 1.413(10) .
C14 H14 0.9300 .
C15 H15 0.9300 .
C16 C17 1.300(9) .
C16 H16 0.9300 .
C17 C18 1.517(11) .
C17 H17 0.9300 .
C31 C32B 1.60(3) .
C31 C32A 1.65(4) .
C32A C32B 0.93(2) 7_556
C32A C32B 1.130(17) .
C32A C32A 1.60(4) 7_556
C32B C32A 0.93(2) 7_556
C32B C32B 1.32(4) 7_556

loop_
_geom_torsion_atom_site_label_1
_geom_torsion_atom_site_label_2
_geom_torsion_atom_site_label_3
_geom_torsion_atom_site_label_4
_geom_torsion
_geom_torsion_site_symmetry_1
_geom_torsion_site_symmetry_4
N11 Ag1 N11 C13 -96(100) 5_564 .
N11 Ag1 N11 C12 86(100) 5_564 .
C13 N11 C12 C11 0.6(14) . .
Ag1 N11 C12 C11 178.2(7) . .
C15 C11 C12 N11 -1.9(14) . .
C16 C11 C12 N11 -177.6(8) . .
C12 N11 C13 C14 0.5(15) . .
Ag1 N11 C13 C14 -176.8(8) . .
N11 C13 C14 C15 -0.3(18) . .
C12 C11 C15 C14 2.0(13) . .
C16 C11 C15 C14 177.5(9) . .
C13 C14 C15 C11 -1.0(16) . .
C12 C11 C16 C17 -174.5(10) . .
C15 C11 C16 C17 10.2(15) . .
C11 C16 C17 C18 178.2(7) . .
C31 N31 C18 O11 -5.7(13) . .
C31 N31 C18 C17 175.8(9) . .
C16 C17 C18 O11 5.5(13) . .
C16 C17 C18 N31 -175.9(10) . .
C18 N31 C31 C32B 86.4(14) . .
C18 N31 C31 C32A 106.1(12) . .
N31 C31 C32A C32B 149(5) . 7_556
C32B C31 C32A C32B -56(4) . 7_556
N31 C31 C32A C32B -155(2) . .
N31 C31 C32A C32A -178(2) . 7_556
C32B C31 C32A C32A -23.4(15) . 7_556
C32B C32A C32B C32A 0.000(7) 7_556 7_556
C31 C32A C32B C32A -136(3) . 7_556
C32A C32A C32B C32B 0.000(6) 7_556 7_556
C31 C32A C32B C32B -136(3) . 7_556
C32B C32A C32B C31 136(3) 7_556 .
C32A C32A C32B C31 136(3) 7_556 .
N31 C31 C32B C32A 118(8) . 7_556
C32A C31 C32B C32A 87(7) . 7_556
N31 C31 C32B C32A 31(2) . .
N31 C31 C32B C32B 61(4) . 7_556
C32A C31 C32B C32B 30(2) . 7_556
